data_4325252
loop_
_publ_author_name
'Ren\'e T. Boer\'e'
'Tracey L. Roemmele'
'Xin Yu'

_publ_contact_author_address
;
Department of Chemistry and Biochemistry
University of Lethbridge
Lethbridge, AB Canada
T1K 3M4
;
_publ_contact_author_email boere@uleth.ca
_publ_contact_author_fax +1-403-329-2057
_publ_contact_author_name 'R.T. Boer\'e'
_publ_contact_author_phone +1-403-329-2045
_publ_section_title
;
 Unsymmetrical 1\l3-1,2,4,6-Thiatriazinyls with Aryl and Trifluoromethyl
 Substituents: Synthesis, Crystal Structures, EPR Spectroscopy, and
 Voltammetry
;
_journal_name_full 'Inorganic Chemistry'
_journal_page_first 5123
_journal_page_last 5136
_journal_paper_doi 10.1021/ic2003996
_journal_volume 50
_journal_year 2011
_chemical_formula_moiety 'C9 H5 F3 N3 S'
_chemical_formula_sum 'C9 H5 F3 N3 S'
_chemical_formula_weight 244.22
_chemical_name_systematic
; 
 ? 
;
_space_group_IT_number 2
_symmetry_cell_setting triclinic
_symmetry_Int_Tables_number 2
_symmetry_space_group_name_Hall '-P 1'
_symmetry_space_group_name_H-M 'P -1'
_atom_sites_solution_hydrogens geom
_atom_sites_solution_primary direct
_atom_sites_solution_secondary difmap
_audit_creation_method SHELXL-97
_cell_angle_alpha 84.652(4)
_cell_angle_beta 69.663(4)
_cell_angle_gamma 68.715(3)
_cell_formula_units_Z 4
_cell_length_a 9.136(4)
_cell_length_b 10.728(4)
_cell_length_c 11.016(5)
_cell_measurement_reflns_used 8305
_cell_measurement_temperature 173(2)
_cell_measurement_theta_max 27.45
_cell_measurement_theta_min 2.54
_cell_volume 942.7(7)
_computing_cell_refinement 'SAINT-Plus (Bruker, 2006)'
_computing_data_collection 'APEX2 (Bruker, 2006)'
_computing_data_reduction SAINT-Plus
_computing_molecular_graphics 'Mercury (Macrae <i>et al.</i>, 2006)'
_computing_publication_material 'publCIF (Westrip, 2007)'
_computing_structure_refinement 'SHELXTL (Sheldrick, 2008)'
_computing_structure_solution 'SHELXS (Sheldrick, 2008)'
_diffrn_ambient_temperature 173(2)
_diffrn_measured_fraction_theta_full 0.997
_diffrn_measured_fraction_theta_max 0.990
_diffrn_measurement_device_type
;
 Bruker ApexII CCD area-detector diffractometer
;
_diffrn_measurement_method 'phi and omega scans'
_diffrn_radiation_monochromator graphite
_diffrn_radiation_probe x-ray
_diffrn_radiation_type MoK\a
_diffrn_radiation_wavelength 0.71073
_diffrn_reflns_av_R_equivalents 0.0219
_diffrn_reflns_av_sigmaI/netI 0.0224
_diffrn_reflns_limit_h_max 11
_diffrn_reflns_limit_h_min -11
_diffrn_reflns_limit_k_max 13
_diffrn_reflns_limit_k_min -13
_diffrn_reflns_limit_l_max 14
_diffrn_reflns_limit_l_min -14
_diffrn_reflns_number 13575
_diffrn_reflns_theta_full 25.25
_diffrn_reflns_theta_max 27.45
_diffrn_reflns_theta_min 1.97
_diffrn_source 'fine-focus sealed tube'
_diffrn_source_type 'Bruker D8'
_exptl_absorpt_coefficient_mu 0.362
_exptl_absorpt_correction_T_max 0.7456
_exptl_absorpt_correction_T_min 0.6623
_exptl_absorpt_correction_type multi-scan
_exptl_absorpt_process_details
; 
SADABS (Bruker, 2006)
;
_exptl_crystal_colour brown
_exptl_crystal_density_diffrn 1.721
_exptl_crystal_description plate
_exptl_crystal_F_000 492
_exptl_crystal_recrystallization_method Sublimation
_exptl_crystal_size_max 0.287
_exptl_crystal_size_mid 0.215
_exptl_crystal_size_min 0.086
_refine_diff_density_max 0.623
_refine_diff_density_min -0.414
_refine_diff_density_rms 0.061
_refine_ls_goodness_of_fit_ref 1.047
_refine_ls_hydrogen_treatment constr
_refine_ls_matrix_type full
_refine_ls_number_parameters 289
_refine_ls_number_reflns 4267
_refine_ls_number_restraints 0
_refine_ls_restrained_S_all 1.047
_refine_ls_R_factor_all 0.0444
_refine_ls_R_factor_gt 0.0368
_refine_ls_shift/su_max 0.001
_refine_ls_shift/su_mean 0.000
_refine_ls_structure_factor_coef Fsqd
_refine_ls_weighting_details 'calc w=1/[\s^2^(Fo^2^)+(0.0544P)^2^+0.4858P] where P=(Fo^2^+2Fc^2^)/3'
_refine_ls_weighting_scheme calc
_refine_ls_wR_factor_gt 0.0976
_refine_ls_wR_factor_ref 0.1036
_reflns_number_gt 3638
_reflns_number_total 4267
_reflns_threshold_expression >2sigma(I)
_cod_data_source_file ic2003996_si_001_10.cif
_cod_data_source_block 5c-PhCF3TTA-LT
_cod_original_cell_volume 942.6(7)
_cod_original_sg_symbol_Hall -P1
_cod_database_code 4325252

loop_
_symmetry_equiv_pos_as_xyz
'x, y, z'
'-x, -y, -z'

loop_
_atom_site_label
_atom_site_type_symbol
_atom_site_fract_x
_atom_site_fract_y
_atom_site_fract_z
_atom_site_U_iso_or_equiv
_atom_site_adp_type
_atom_site_occupancy
_atom_site_symmetry_multiplicity
_atom_site_calc_flag
_atom_site_refinement_flags
S10 S 0.12983(5) -0.04149(4) 0.81710(4) 0.02345(12) Uani 1 1 d .
N10 N -0.07209(17) 0.03336(14) 0.88808(14) 0.0240(3) Uani 1 1 d .
N11 N -0.09903(18) 0.14864(15) 0.69344(14) 0.0265(3) Uani 1 1 d .
N12 N 0.18197(18) -0.00070(14) 0.66583(14) 0.0253(3) Uani 1 1 d .
C10 C -0.1523(2) 0.11443(16) 0.81541(16) 0.0223(3) Uani 1 1 d .
C11 C 0.0666(2) 0.08892(16) 0.62434(16) 0.0230(3) Uani 1 1 d .
C12 C -0.3410(2) 0.17444(18) 0.88523(18) 0.0272(4) Uani 1 1 d .
F10 F -0.37610(15) 0.21532(14) 1.00625(12) 0.0474(3) Uani 1 1 d .
F11 F -0.41063(15) 0.08296(13) 0.89577(15) 0.0514(4) Uani 1 1 d .
F12 F -0.41650(14) 0.27779(12) 0.82752(12) 0.0453(3) Uani 1 1 d .
C13 C 0.1225(2) 0.12804(17) 0.48888(16) 0.0240(3) Uani 1 1 d .
C14 C 0.2929(2) 0.09895(19) 0.42146(18) 0.0298(4) Uani 1 1 d .
H14 H 0.3730 0.0500 0.4612 0.036 Uiso 1 1 calc R
C15 C 0.3438(3) 0.1418(2) 0.29701(19) 0.0356(4) Uani 1 1 d .
H15 H 0.4592 0.1241 0.2517 0.043 Uiso 1 1 calc R
C16 C 0.2279(3) 0.2106(2) 0.23764(18) 0.0371(5) Uani 1 1 d .
H16 H 0.2641 0.2398 0.1519 0.045 Uiso 1 1 calc R
C17 C 0.0600(3) 0.2369(2) 0.30253(18) 0.0355(4) Uani 1 1 d .
H17 H -0.0189 0.2824 0.2607 0.043 Uiso 1 1 calc R
C18 C 0.0061(2) 0.19683(18) 0.42890(17) 0.0293(4) Uani 1 1 d .
H18 H -0.1096 0.2163 0.4742 0.035 Uiso 1 1 calc R
S20 S 0.22293(5) 0.12929(4) 0.89984(4) 0.02476(12) Uani 1 1 d .
N20 N 0.03446(18) 0.23554(15) 0.97368(14) 0.0261(3) Uani 1 1 d .
N21 N 0.04896(18) 0.37259(15) 0.78545(14) 0.0266(3) Uani 1 1 d .
N22 N 0.30346(18) 0.18591(15) 0.76036(14) 0.0265(3) Uani 1 1 d .
C20 C -0.0200(2) 0.33793(17) 0.90488(16) 0.0240(3) Uani 1 1 d .
C21 C 0.2103(2) 0.29693(17) 0.72026(16) 0.0228(3) Uani 1 1 d .
C22 C -0.1910(2) 0.44071(18) 0.97664(17) 0.0300(4) Uani 1 1 d .
F20 F -0.29488(14) 0.46385(14) 0.91140(13) 0.0488(3) Uani 1 1 d .
F21 F -0.17710(16) 0.55710(12) 0.99181(13) 0.0447(3) Uani 1 1 d .
F22 F -0.26054(18) 0.40234(14) 1.09282(13) 0.0627(5) Uani 1 1 d .
C23 C 0.2907(2) 0.34560(16) 0.59442(16) 0.0227(3) Uani 1 1 d .
C24 C 0.4638(2) 0.29124(18) 0.53289(18) 0.0288(4) Uani 1 1 d .
H24 H 0.5311 0.2222 0.5717 0.035 Uiso 1 1 calc R
C25 C 0.5359(2) 0.33941(19) 0.41471(18) 0.0328(4) Uani 1 1 d .
H25 H 0.6534 0.3038 0.3727 0.039 Uiso 1 1 calc R
C26 C 0.4376(3) 0.4392(2) 0.35735(18) 0.0363(4) Uani 1 1 d .
H26 H 0.4881 0.4710 0.2760 0.044 Uiso 1 1 calc R
C27 C 0.2667(2) 0.4927(2) 0.41767(18) 0.0356(4) Uani 1 1 d .
H27 H 0.1999 0.5606 0.3776 0.043 Uiso 1 1 calc R
C28 C 0.1929(2) 0.44708(18) 0.53694(17) 0.0287(4) Uani 1 1 d .
H28 H 0.0756 0.4850 0.5794 0.034 Uiso 1 1 calc R

loop_
_atom_site_aniso_label
_atom_site_aniso_U_11
_atom_site_aniso_U_22
_atom_site_aniso_U_33
_atom_site_aniso_U_23
_atom_site_aniso_U_13
_atom_site_aniso_U_12
S10 0.0229(2) 0.0229(2) 0.0226(2) 0.00832(15) -0.00863(16) -0.00681(16)
N10 0.0219(7) 0.0272(7) 0.0229(7) 0.0086(6) -0.0077(6) -0.0104(6)
N11 0.0252(7) 0.0289(8) 0.0232(7) 0.0070(6) -0.0092(6) -0.0080(6)
N12 0.0255(7) 0.0251(7) 0.0213(7) 0.0056(6) -0.0071(6) -0.0064(6)
C10 0.0233(8) 0.0214(8) 0.0233(8) 0.0054(6) -0.0088(6) -0.0094(6)
C11 0.0276(8) 0.0213(8) 0.0216(8) 0.0032(6) -0.0099(7) -0.0096(6)
C12 0.0229(8) 0.0294(9) 0.0301(9) 0.0067(7) -0.0100(7) -0.0103(7)
F10 0.0306(6) 0.0694(9) 0.0297(6) -0.0035(6) -0.0048(5) -0.0075(6)
F11 0.0304(6) 0.0427(7) 0.0844(10) 0.0039(7) -0.0163(6) -0.0198(5)
F12 0.0287(6) 0.0443(7) 0.0468(7) 0.0192(6) -0.0107(5) -0.0009(5)
C13 0.0303(9) 0.0227(8) 0.0203(8) 0.0030(6) -0.0092(7) -0.0109(7)
C14 0.0289(9) 0.0319(9) 0.0245(9) 0.0029(7) -0.0076(7) -0.0079(7)
C15 0.0342(10) 0.0391(11) 0.0253(9) 0.0023(8) -0.0032(8) -0.0105(8)
C16 0.0494(12) 0.0365(11) 0.0204(9) 0.0062(7) -0.0076(8) -0.0147(9)
C17 0.0439(11) 0.0361(10) 0.0257(9) 0.0081(8) -0.0168(8) -0.0101(9)
C18 0.0318(9) 0.0318(9) 0.0241(9) 0.0049(7) -0.0113(7) -0.0103(7)
S20 0.0247(2) 0.0296(2) 0.0227(2) 0.01099(16) -0.01060(16) -0.01262(17)
N20 0.0294(7) 0.0285(8) 0.0206(7) 0.0058(6) -0.0065(6) -0.0134(6)
N21 0.0253(7) 0.0284(8) 0.0208(7) 0.0075(6) -0.0043(6) -0.0087(6)
N22 0.0224(7) 0.0297(8) 0.0259(8) 0.0110(6) -0.0069(6) -0.0109(6)
C20 0.0265(8) 0.0248(8) 0.0206(8) 0.0025(6) -0.0052(6) -0.0121(7)
C21 0.0232(8) 0.0264(8) 0.0212(8) 0.0049(6) -0.0079(6) -0.0120(7)
C22 0.0305(9) 0.0283(9) 0.0246(9) 0.0029(7) -0.0021(7) -0.0104(7)
F20 0.0258(6) 0.0635(9) 0.0507(8) -0.0106(6) -0.0112(5) -0.0074(6)
F21 0.0430(7) 0.0306(6) 0.0564(8) -0.0087(5) -0.0143(6) -0.0084(5)
F22 0.0548(8) 0.0522(8) 0.0357(7) 0.0115(6) 0.0198(6) -0.0035(7)
C23 0.0237(8) 0.0231(8) 0.0205(8) 0.0044(6) -0.0052(6) -0.0103(6)
C24 0.0239(8) 0.0291(9) 0.0292(9) 0.0067(7) -0.0062(7) -0.0087(7)
C25 0.0244(8) 0.0346(10) 0.0289(9) 0.0049(8) 0.0018(7) -0.0099(7)
C26 0.0372(10) 0.0356(10) 0.0233(9) 0.0084(8) 0.0026(8) -0.0125(8)
C27 0.0352(10) 0.0342(10) 0.0246(9) 0.0113(8) -0.0047(8) -0.0055(8)
C28 0.0251(8) 0.0294(9) 0.0239(9) 0.0062(7) -0.0040(7) -0.0065(7)

loop_
_atom_type_symbol
_atom_type_description
_atom_type_scat_dispersion_real
_atom_type_scat_dispersion_imag
_atom_type_scat_source
C C 0.0033 0.0016 'International Tables Vol C Tables 4.2.6.8 and 6.1.1.4'
H H 0.0000 0.0000 'International Tables Vol C Tables 4.2.6.8 and 6.1.1.4'
N N 0.0061 0.0033 'International Tables Vol C Tables 4.2.6.8 and 6.1.1.4'
F F 0.0171 0.0103 'International Tables Vol C Tables 4.2.6.8 and 6.1.1.4'
S S 0.1246 0.1234 'International Tables Vol C Tables 4.2.6.8 and 6.1.1.4'

loop_
_exptl_crystal_face_index_h
_exptl_crystal_face_index_k
_exptl_crystal_face_index_l
_exptl_crystal_face_perp_dist
0.00 -1.00 0.00 0.0710
1.00 0.00 -1.00 0.1020
1.00 1.00 1.00 0.0270
-1.00 -1.00 -1.00 0.0430
-1.00 1.00 -1.00 0.1380
-0.50 1.50 1.00 0.0810
-1.00 -1.00 1.00 0.1040
1.00 1.00 -1.00 0.0930
0.00 0.00 -1.00 0.0830
0.00 -1.00 -1.00 0.0650

loop_
_geom_angle_atom_site_label_1
_geom_angle_atom_site_label_2
_geom_angle_atom_site_label_3
_geom_angle
N12 S10 N10 109.17(7)
C10 N10 S10 115.81(12)
C10 N11 C11 117.31(14)
C11 N12 S10 118.90(12)
N10 C10 N11 131.58(16)
N10 C10 C12 112.97(14)
N11 C10 C12 115.41(14)
N12 C11 N11 127.05(15)
N12 C11 C13 116.67(15)
N11 C11 C13 116.28(15)
F12 C12 F11 108.39(15)
F12 C12 F10 107.10(16)
F11 C12 F10 105.84(16)
F12 C12 C10 113.33(14)
F11 C12 C10 110.65(15)
F10 C12 C10 111.18(14)
C18 C13 C14 119.94(16)
C18 C13 C11 120.18(16)
C14 C13 C11 119.87(16)
C15 C14 C13 119.55(17)
C15 C14 H14 120.2
C13 C14 H14 120.2
C14 C15 C16 120.44(19)
C14 C15 H15 119.8
C16 C15 H15 119.8
C17 C16 C15 120.29(18)
C17 C16 H16 119.9
C15 C16 H16 119.9
C16 C17 C18 120.08(18)
C16 C17 H17 120.0
C18 C17 H17 120.0
C17 C18 C13 119.68(18)
C17 C18 H18 120.2
C13 C18 H18 120.2
N22 S20 N20 109.47(8)
C20 N20 S20 115.00(12)
C20 N21 C21 117.24(15)
C21 N22 S20 119.21(12)
N20 C20 N21 132.13(16)
N20 C20 C22 114.81(15)
N21 C20 C22 112.98(15)
N22 C21 N21 126.52(15)
N22 C21 C23 116.99(15)
N21 C21 C23 116.46(15)
F22 C22 F20 108.10(17)
F22 C22 F21 107.42(16)
F20 C22 F21 107.05(16)
F22 C22 C20 112.20(15)
F20 C22 C20 111.53(15)
F21 C22 C20 110.31(15)
C28 C23 C24 120.04(16)
C28 C23 C21 119.43(15)
C24 C23 C21 120.53(15)
C25 C24 C23 119.22(17)
C25 C24 H24 120.4
C23 C24 H24 120.4
C24 C25 C26 120.43(17)
C24 C25 H25 119.8
C26 C25 H25 119.8
C27 C26 C25 120.47(17)
C27 C26 H26 119.8
C25 C26 H26 119.8
C26 C27 C28 119.82(18)
C26 C27 H27 120.1
C28 C27 H27 120.1
C27 C28 C23 120.01(17)
C27 C28 H28 120.0
C23 C28 H28 120.0

loop_
_geom_bond_atom_site_label_1
_geom_bond_atom_site_label_2
_geom_bond_distance
S10 N12 1.6305(16)
S10 N10 1.6426(16)
N10 C10 1.323(2)
N11 C10 1.327(2)
N11 C11 1.366(2)
N12 C11 1.327(2)
C10 C12 1.530(2)
C11 C13 1.474(2)
C12 F12 1.314(2)
C12 F11 1.327(2)
C12 F10 1.335(2)
C13 C18 1.393(2)
C13 C14 1.400(3)
C14 C15 1.379(3)
C14 H14 0.9500
C15 C16 1.385(3)
C15 H15 0.9500
C16 C17 1.381(3)
C16 H16 0.9500
C17 C18 1.389(3)
C17 H17 0.9500
C18 H18 0.9500
S20 N22 1.6235(15)
S20 N20 1.6431(16)
N20 C20 1.319(2)
N21 C20 1.330(2)
N21 C21 1.361(2)
N22 C21 1.328(2)
C20 C22 1.528(2)
C21 C23 1.473(2)
C22 F22 1.318(2)
C22 F20 1.322(2)
C22 F21 1.331(2)
C23 C28 1.394(2)
C23 C24 1.400(2)
C24 C25 1.386(2)
C24 H24 0.9500
C25 C26 1.386(3)
C25 H25 0.9500
C26 C27 1.381(3)
C26 H26 0.9500
C27 C28 1.388(2)
C27 H27 0.9500
C28 H28 0.9500

loop_
_geom_torsion_atom_site_label_1
_geom_torsion_atom_site_label_2
_geom_torsion_atom_site_label_3
_geom_torsion_atom_site_label_4
_geom_torsion
N12 S10 N10 C10 -2.76(15)
N10 S10 N12 C11 4.81(16)
S10 N10 C10 N11 -0.8(3)
S10 N10 C10 C12 176.75(12)
C11 N11 C10 N10 2.6(3)
C11 N11 C10 C12 -174.86(15)
S10 N12 C11 N11 -3.8(2)
S10 N12 C11 C13 176.52(12)
C10 N11 C11 N12 0.0(3)
C10 N11 C11 C13 179.69(15)
N10 C10 C12 F12 164.59(15)
N11 C10 C12 F12 -17.4(2)
N10 C10 C12 F11 -73.42(19)
N11 C10 C12 F11 104.55(18)
N10 C10 C12 F10 43.9(2)
N11 C10 C12 F10 -138.14(16)
N12 C11 C13 C18 165.44(16)
N11 C11 C13 C18 -14.3(2)
N12 C11 C13 C14 -16.2(2)
N11 C11 C13 C14 164.10(16)
C18 C13 C14 C15 1.7(3)
C11 C13 C14 C15 -176.70(17)
C13 C14 C15 C16 -1.5(3)
C14 C15 C16 C17 0.0(3)
C15 C16 C17 C18 1.3(3)
C16 C17 C18 C13 -1.1(3)
C14 C13 C18 C17 -0.4(3)
C11 C13 C18 C17 177.99(16)
N22 S20 N20 C20 4.95(15)
N20 S20 N22 C21 -5.23(17)
S20 N20 C20 N21 0.0(3)
S20 N20 C20 C22 -176.58(12)
C21 N21 C20 N20 -5.3(3)
C21 N21 C20 C22 171.31(15)
S20 N22 C21 N21 0.6(2)
S20 N22 C21 C23 178.64(12)
C20 N21 C21 N22 4.9(3)
C20 N21 C21 C23 -173.21(15)
N20 C20 C22 F22 -5.3(2)
N21 C20 C22 F22 177.46(16)
N20 C20 C22 F20 -126.76(17)
N21 C20 C22 F20 56.0(2)
N20 C20 C22 F21 114.41(17)
N21 C20 C22 F21 -62.8(2)
N22 C21 C23 C28 168.89(16)
N21 C21 C23 C28 -12.8(2)
N22 C21 C23 C24 -11.4(2)
N21 C21 C23 C24 166.87(16)
C28 C23 C24 C25 -0.1(3)
C21 C23 C24 C25 -179.79(17)
C23 C24 C25 C26 -0.7(3)
C24 C25 C26 C27 0.5(3)
C25 C26 C27 C28 0.5(3)
C26 C27 C28 C23 -1.3(3)
C24 C23 C28 C27 1.1(3)
C21 C23 C28 C27 -179.22(18)
